data_2226552
loop_
_publ_author_name
'Xu, Jie'
'Fu, Xue-qun'

_publ_section_title
;
 4-Acetylpyridinium iodide
;
_journal_coeditor_code JH2163
_journal_issue 7
_journal_name_full 'Acta Crystallographica Section E'
_journal_page_first o1628
_journal_paper_doi 10.1107/S1600536810021860
_journal_volume 66
_journal_year 2010
_chemical_formula_iupac 'C7 H8 N O +, I -'
_chemical_formula_moiety 'C7 H8 N O +, I -'
_chemical_formula_sum 'C7 H8 I N O'
_chemical_formula_weight 249.04
_chemical_name_systematic
;
4-acetylpyridinium iodide
;
_space_group_IT_number 14
_symmetry_cell_setting monoclinic
_symmetry_space_group_name_Hall '-P 2ybc'
_symmetry_space_group_name_H-M 'P 1 21/c 1'
_atom_sites_solution_hydrogens geom
_atom_sites_solution_primary direct
_atom_sites_solution_secondary difmap
_audit_creation_method SHELXL-97
_cell_angle_alpha 90.00
_cell_angle_beta 111.37(3)
_cell_angle_gamma 90.00
_cell_formula_units_Z 4
_cell_length_a 8.5144(17)
_cell_length_b 5.0926(10)
_cell_length_c 21.714(6)
_cell_measurement_reflns_used 4122
_cell_measurement_temperature 298(2)
_cell_measurement_theta_max 27.565
_cell_measurement_theta_min 3.02
_cell_volume 876.8(4)
_computing_cell_refinement 'CrystalClear (Rigaku, 2005)'
_computing_data_collection 'CrystalClear (Rigaku, 2005)'
_computing_data_reduction 'CrystalClear (Rigaku, 2005)'
_computing_molecular_graphics 'SHELXTL (Sheldrick, 2008)'
_computing_publication_material 'PRPKAPPA (Ferguson, 1999)'
_computing_structure_refinement 'SHELXL97 (Sheldrick, 2008)'
_computing_structure_solution 'SHELXS97 (Sheldrick, 2008)'
_diffrn_ambient_temperature 298(2)
_diffrn_detector_area_resol_mean 13.6612
_diffrn_measured_fraction_theta_full 0.998
_diffrn_measured_fraction_theta_max 0.998
_diffrn_measurement_device_type 'Rigaku SCXmini diffractometer'
_diffrn_measurement_method '\w scans'
_diffrn_radiation_monochromator graphite
_diffrn_radiation_source 'fine-focus sealed tube'
_diffrn_radiation_type MoK\a
_diffrn_radiation_wavelength 0.71073
_diffrn_reflns_av_R_equivalents 0.0388
_diffrn_reflns_av_sigmaI/netI 0.0309
_diffrn_reflns_limit_h_max 11
_diffrn_reflns_limit_h_min -11
_diffrn_reflns_limit_k_max 6
_diffrn_reflns_limit_k_min -6
_diffrn_reflns_limit_l_max 27
_diffrn_reflns_limit_l_min -28
_diffrn_reflns_number 8420
_diffrn_reflns_theta_full 27.48
_diffrn_reflns_theta_max 27.48
_diffrn_reflns_theta_min 3.80
_diffrn_standards_number 0
_exptl_absorpt_coefficient_mu 3.589
_exptl_absorpt_correction_T_max 0.488
_exptl_absorpt_correction_T_min 0.286
_exptl_absorpt_correction_type multi-scan
_exptl_absorpt_process_details '(CrystalClear; Rigaku, 2005)'
_exptl_crystal_colour Colourless
_exptl_crystal_density_diffrn 1.887
_exptl_crystal_density_method 'not measured'
_exptl_crystal_description Prism
_exptl_crystal_F_000 472
_exptl_crystal_size_max 0.4000
_exptl_crystal_size_mid 0.3000
_exptl_crystal_size_min 0.2000
_refine_diff_density_max 0.703
_refine_diff_density_min -0.618
_refine_ls_extinction_method none
_refine_ls_goodness_of_fit_ref 0.895
_refine_ls_hydrogen_treatment constr
_refine_ls_matrix_type full
_refine_ls_number_parameters 91
_refine_ls_number_reflns 2006
_refine_ls_number_restraints 0
_refine_ls_restrained_S_all 0.895
_refine_ls_R_factor_all 0.0463
_refine_ls_R_factor_gt 0.0401
_refine_ls_shift/su_max 0.000
_refine_ls_shift/su_mean 0.000
_refine_ls_structure_factor_coef Fsqd
_refine_ls_weighting_details 'calc w=1/[\s^2^(Fo^2^)+(0.0645P)^2^+6.0704P] where P=(Fo^2^+2Fc^2^)/3'
_refine_ls_weighting_scheme calc
_refine_ls_wR_factor_gt 0.1188
_refine_ls_wR_factor_ref 0.1237
_reflns_number_gt 1805
_reflns_number_total 2006
_reflns_threshold_expression I>2sigma(I)
_cod_data_source_file jh2163.cif
_cod_data_source_block I
_cod_original_cell_volume 876.8(3)
_cod_original_sg_symbol_H-M 'P 21/c'
_cod_database_code 2226552
_cod_database_fobs_code 2226552

loop_
_symmetry_equiv_pos_as_xyz
'x, y, z'
'-x, y+1/2, -z+1/2'
'-x, -y, -z'
'x, -y-1/2, z-1/2'

loop_
_atom_site_type_symbol
_atom_site_label
_atom_site_fract_x
_atom_site_fract_y
_atom_site_fract_z
_atom_site_U_iso_or_equiv
_atom_site_adp_type
_atom_site_calc_flag
_atom_site_refinement_flags
_atom_site_occupancy
_atom_site_disorder_assembly
_atom_site_disorder_group
I I1 0.78163(5) 0.05660(9) 0.07248(2) 0.05081(18) Uani d . 1 . .
O O1 0.3686(9) 1.1056(11) 0.2117(3) 0.0769(18) Uani d . 1 . .
N N1 0.3294(8) 0.3813(11) 0.0580(3) 0.0531(13) Uani d . 1 . .
H H1A 0.3405 0.2717 0.0297 0.064 Uiso calc R 1 . .
C C2 0.2855(10) 0.9025(15) 0.2014(3) 0.0546(16) Uani d . 1 . .
C C7 0.1674(9) 0.5509(14) 0.1144(3) 0.0512(15) Uani d . 1 . .
H H7A 0.0675 0.5531 0.1226 0.061 Uiso calc R 1 . .
C C5 0.4569(9) 0.5415(15) 0.0887(4) 0.0552(16) Uani d . 1 . .
H H5A 0.5549 0.5357 0.0792 0.066 Uiso calc R 1 . .
C C6 0.1850(9) 0.3817(13) 0.0688(4) 0.0528(16) Uani d . 1 . .
H H6A 0.0978 0.2686 0.0455 0.063 Uiso calc R 1 . .
C C3 0.2973(8) 0.7194(12) 0.1488(3) 0.0412(12) Uani d . 1 . .
C C4 0.4428(8) 0.7145(13) 0.1342(3) 0.0478(14) Uani d . 1 . .
H H4A 0.5307 0.8293 0.1556 0.057 Uiso calc R 1 . .
C C1 0.1781(13) 0.832(3) 0.2385(4) 0.093(3) Uani d . 1 . .
H H1B 0.1832 0.9683 0.2697 0.140 Uiso calc R 1 . .
H H1C 0.2171 0.6700 0.2617 0.140 Uiso calc R 1 . .
H H1D 0.0638 0.8111 0.2085 0.140 Uiso calc R 1 . .

loop_
_atom_site_aniso_label
_atom_site_aniso_U_11
_atom_site_aniso_U_22
_atom_site_aniso_U_33
_atom_site_aniso_U_12
_atom_site_aniso_U_13
_atom_site_aniso_U_23
I1 0.0462(3) 0.0495(3) 0.0573(3) -0.00662(19) 0.01939(19) -0.00989(18)
O1 0.122(5) 0.044(3) 0.059(3) -0.005(3) 0.026(3) -0.008(2)
N1 0.071(4) 0.041(3) 0.049(3) 0.000(3) 0.024(3) -0.001(2)
C2 0.062(4) 0.054(4) 0.042(3) 0.007(3) 0.012(3) 0.005(3)
C7 0.044(3) 0.055(4) 0.056(4) -0.002(3) 0.020(3) 0.004(3)
C5 0.054(4) 0.057(4) 0.063(4) 0.001(3) 0.031(3) 0.005(3)
C6 0.052(4) 0.039(3) 0.061(4) -0.008(3) 0.013(3) -0.002(3)
C3 0.049(3) 0.036(3) 0.035(3) 0.003(2) 0.010(2) 0.006(2)
C4 0.047(3) 0.045(3) 0.049(3) -0.010(3) 0.014(3) 0.000(3)
C1 0.094(7) 0.140(10) 0.057(5) 0.014(7) 0.040(5) -0.003(6)

loop_
_atom_type_symbol
_atom_type_description
_atom_type_scat_dispersion_real
_atom_type_scat_dispersion_imag
_atom_type_scat_source
C C 0.0033 0.0016 'International Tables Vol C Tables 4.2.6.8 and 6.1.1.4'
I I -0.4742 1.8119 'International Tables Vol C Tables 4.2.6.8 and 6.1.1.4'
N N 0.0061 0.0033 'International Tables Vol C Tables 4.2.6.8 and 6.1.1.4'
O O 0.0106 0.0060 'International Tables Vol C Tables 4.2.6.8 and 6.1.1.4'
H H 0.0000 0.0000 'International Tables Vol C Tables 4.2.6.8 and 6.1.1.4'

loop_
_geom_angle_atom_site_label_1
_geom_angle_atom_site_label_2
_geom_angle_atom_site_label_3
_geom_angle_site_symmetry_1
_geom_angle_site_symmetry_3
_geom_angle
_geom_angle_publ_flag
C5 N1 C6 . . 123.3(6) ?
C5 N1 H1A . . 118.3 ?
C6 N1 H1A . . 118.3 ?
O1 C2 C1 . . 122.6(8) ?
O1 C2 C3 . . 117.9(7) ?
C1 C2 C3 . . 119.5(8) ?
C6 C7 C3 . . 120.4(6) ?
C6 C7 H7A . . 119.8 ?
C3 C7 H7A . . 119.8 ?
N1 C5 C4 . . 119.3(6) ?
N1 C5 H5A . . 120.3 ?
C4 C5 H5A . . 120.3 ?
N1 C6 C7 . . 118.8(6) ?
N1 C6 H6A . . 120.6 ?
C7 C6 H6A . . 120.6 ?
C7 C3 C4 . . 118.1(6) ?
C7 C3 C2 . . 122.1(6) ?
C4 C3 C2 . . 119.8(6) ?
C5 C4 C3 . . 120.0(6) ?
C5 C4 H4A . . 120.0 ?
C3 C4 H4A . . 120.0 ?
C2 C1 H1B . . 109.5 ?
C2 C1 H1C . . 109.5 ?
H1B C1 H1C . . 109.5 ?
C2 C1 H1D . . 109.5 ?
H1B C1 H1D . . 109.5 ?
H1C C1 H1D . . 109.5 ?

loop_
_geom_bond_atom_site_label_1
_geom_bond_atom_site_label_2
_geom_bond_site_symmetry_2
_geom_bond_distance
_geom_bond_publ_flag
O1 C2 . 1.227(9) ?
N1 C5 . 1.327(9) ?
N1 C6 . 1.332(10) ?
N1 H1A . 0.8600 ?
C2 C1 . 1.468(11) ?
C2 C3 . 1.506(9) ?
C7 C6 . 1.363(10) ?
C7 C3 . 1.383(9) ?
C7 H7A . 0.9300 ?
C5 C4 . 1.362(10) ?
C5 H5A . 0.9300 ?
C6 H6A . 0.9300 ?
C3 C4 . 1.385(9) ?
C4 H4A . 0.9300 ?
C1 H1B . 0.9600 ?
C1 H1C . 0.9600 ?
C1 H1D . 0.9600 ?

loop_
_geom_hbond_atom_site_label_D
_geom_hbond_atom_site_label_H
_geom_hbond_atom_site_label_A
_geom_hbond_site_symmetry_A
_geom_hbond_distance_DH
_geom_hbond_distance_HA
_geom_hbond_distance_DA
_geom_hbond_angle_DHA
N1 H1A I1 3_655 0.86 2.67 3.456(6) 152.8

loop_
_geom_torsion_atom_site_label_1
_geom_torsion_atom_site_label_2
_geom_torsion_atom_site_label_3
_geom_torsion_atom_site_label_4
_geom_torsion_site_symmetry_1
_geom_torsion_site_symmetry_2
_geom_torsion_site_symmetry_3
_geom_torsion_site_symmetry_4
_geom_torsion
_geom_torsion_publ_flag
C6 N1 C5 C4 . . . . 0.8(11) ?
C5 N1 C6 C7 . . . . -1.3(11) ?
C3 C7 C6 N1 . . . . 0.2(10) ?
C6 C7 C3 C4 . . . . 1.4(10) ?
C6 C7 C3 C2 . . . . -177.8(6) ?
O1 C2 C3 C7 . . . . -153.0(7) ?
C1 C2 C3 C7 . . . . 27.6(10) ?
O1 C2 C3 C4 . . . . 27.8(9) ?
C1 C2 C3 C4 . . . . -151.5(7) ?
N1 C5 C4 C3 . . . . 0.9(10) ?
C7 C3 C4 C5 . . . . -2.0(9) ?
C2 C3 C4 C5 . . . . 177.2(6) ?

loop_
_cod_related_entry_id
_cod_related_entry_database
_cod_related_entry_code
1 ChemSpider 30656127
